data_7029616
loop_
_publ_author_name
'Alvarez, M. Angeles'
'Garc\'ia, M Esther'
'Garc\'ia-Viv\'o, Daniel'
'Mart\'inez, M Eugenia'
'Ramos, Alberto'
'Ruiz, Miguel A.'

_publ_section_title
;
 Insertion, coupling and elimination processes in the reactions of the
 unsaturated alkyl-bridged complexes
 [Mo2(\h(5)-C5H5)2(\m-CH2R)(\m-PCy2)(CO)2] (R = H, Ph) with isocyanides
 and secondary phosphines.
;
_journal_issue 21
_journal_name_full 'Dalton transactions (Cambridge, England : 2003)'
_journal_page_first 7780
_journal_page_last 7794
_journal_paper_doi 10.1039/c4dt00398e
_journal_volume 43
_journal_year 2014
_chemical_compound_source 'synthesis as described'
_chemical_formula_moiety 'C44 H64 Mo4 O4 P2'
_chemical_formula_sum 'C44 H64 Mo4 O4 P2'
_chemical_formula_weight 1102.65
_chemical_name_systematic
;
 ?
;
_space_group_IT_number 14
_symmetry_cell_setting monoclinic
_symmetry_Int_Tables_number 14
_symmetry_space_group_name_Hall '-P 2ybc'
_symmetry_space_group_name_H-M 'P 1 21/c 1'
_atom_sites_solution_hydrogens geom
_atom_sites_solution_primary direct
_atom_sites_solution_secondary difmap
_audit_conform_dict_location ftp://ftp.iucr.org/pub/cif_core.dic
_audit_conform_dict_name cif_core.dic
_audit_conform_dict_version 2.3
_audit_creation_method 'WinGX routine CIF_UPDATE'
_cell_angle_alpha 90
_cell_angle_beta 91.6030(10)
_cell_angle_gamma 90
_cell_formula_units_Z 2
_cell_length_a 10.2152(2)
_cell_length_b 9.9810(2)
_cell_length_c 20.4373(5)
_cell_measurement_reflns_used 18223
_cell_measurement_temperature 100(2)
_cell_measurement_theta_max 25.350
_cell_measurement_theta_min 0.407
_cell_measurement_wavelength 0.71073
_cell_volume 2082.93(8)
_computing_cell_refinement 'HKL Scalepack (Otwinowski & Minor, 1997)'
_computing_data_collection 'Collect (Bruker AXS BV, 1997-2004)'
_computing_data_reduction
;
 HKL Denzo and Scalepack (Otwinowski & Minor, 1997) 
;
_computing_molecular_graphics 'Ortep-3 for Windows (Farrugia, 1997)'
_computing_publication_material 'WinGX publication routines (Farrugia, 1999)'
_computing_structure_refinement 'SHELXL-97 (Sheldrick, 1997)'
_computing_structure_solution 'SHELXS-97 (Sheldrick, 1997)'
_diffrn_ambient_temperature 100(2)
_diffrn_measured_fraction_theta_full 0.998
_diffrn_measured_fraction_theta_max 0.998
_diffrn_measurement_device '90 mm CCD camera on \k-goniostat'
_diffrn_measurement_device_type KappaCCD
_diffrn_measurement_method CCD
_diffrn_radiation_monochromator 'horizontally mounted graphite crystal'
_diffrn_radiation_probe x-ray
_diffrn_radiation_source 'fine-focus sealed tube'
_diffrn_radiation_type MoK\a
_diffrn_radiation_wavelength 0.71073
_diffrn_reflns_av_R_equivalents 0.0232
_diffrn_reflns_av_unetI/netI 0.0228
_diffrn_reflns_limit_h_max 12
_diffrn_reflns_limit_h_min -12
_diffrn_reflns_limit_k_max 11
_diffrn_reflns_limit_k_min 0
_diffrn_reflns_limit_l_max 24
_diffrn_reflns_limit_l_min 0
_diffrn_reflns_number 12708
_diffrn_reflns_theta_full 25.24
_diffrn_reflns_theta_max 25.24
_diffrn_reflns_theta_min 1.99
_exptl_absorpt_coefficient_mu 1.296
_exptl_absorpt_correction_T_max 0.7977
_exptl_absorpt_correction_T_min 0.7092
_exptl_absorpt_correction_type multi-scan
_exptl_absorpt_process_details
;
 R.H. Blessing, Acta Cryst. (1995), A51, 33-38
;
_exptl_crystal_colour black
_exptl_crystal_density_diffrn 1.758
_exptl_crystal_density_method 'not measured'
_exptl_crystal_description prism
_exptl_crystal_F_000 1116
_exptl_crystal_size_max 0.25
_exptl_crystal_size_mid 0.2
_exptl_crystal_size_min 0.17
_refine_diff_density_max 0.941
_refine_diff_density_min -1.889
_refine_diff_density_rms 0.477
_refine_ls_extinction_method none
_refine_ls_goodness_of_fit_ref 1.418
_refine_ls_hydrogen_treatment constr
_refine_ls_matrix_type full
_refine_ls_number_parameters 244
_refine_ls_number_reflns 3756
_refine_ls_number_restraints 0
_refine_ls_restrained_S_all 1.418
_refine_ls_R_factor_all 0.0311
_refine_ls_R_factor_gt 0.0224
_refine_ls_shift/su_max 0.002
_refine_ls_shift/su_mean 0
_refine_ls_structure_factor_coef Fsqd
_refine_ls_weighting_details 'calc w=1/[\s^2^(Fo^2^)+(0.0611P)^2^+0.7904P] where P=(Fo^2^+2Fc^2^)/3'
_refine_ls_weighting_scheme calc
_refine_ls_wR_factor_gt 0.0803
_refine_ls_wR_factor_ref 0.1075
_reflns_number_gt 3537
_reflns_number_total 3756
_reflns_threshold_expression >2sigma(I)
_cod_data_source_file c4dt00398e2.cif
_cod_data_source_block compound9
_cod_depositor_comments 'Adding full bibliography for 7029616--7029618.cif.'
_cod_original_sg_symbol_H-M 'P 21/c'
_cod_database_code 7029616

loop_
_symmetry_equiv_pos_as_xyz
'x, y, z'
'-x, y+1/2, -z+1/2'
'-x, -y, -z'
'x, -y-1/2, z-1/2'

loop_
_atom_site_label
_atom_site_type_symbol
_atom_site_fract_x
_atom_site_fract_y
_atom_site_fract_z
_atom_site_U_iso_or_equiv
_atom_site_adp_type
_atom_site_occupancy
_atom_site_symmetry_multiplicity
_atom_site_calc_flag
_atom_site_refinement_flags
Mo1 Mo 0.35296(3) 0.65727(3) 0.535930(13) 0.01045(13) Uani 1 1 d .
Mo2 Mo 0.29026(3) 0.44043(3) 0.470794(13) 0.01017(13) Uani 1 1 d .
P1 P 0.33511(8) 0.64799(8) 0.42038(4) 0.0110(2) Uani 1 1 d .
O1 O 0.2831(2) 0.4873(2) 0.56178(11) 0.0134(5) Uani 1 1 d .
O2 O 0.5365(2) 0.6241(2) 0.53719(10) 0.0133(5) Uani 1 1 d .
C1 C 0.4083(4) 0.8556(3) 0.60209(19) 0.0209(8) Uani 1 1 d .
H1 H 0.4943 0.8818 0.611 0.025 Uiso 1 1 calc R
C2 C 0.3353(4) 0.7704(4) 0.64089(17) 0.0207(8) Uani 1 1 d .
H2 H 0.364 0.7288 0.6794 0.025 Uiso 1 1 calc R
C3 C 0.2093(4) 0.7587(4) 0.61087(18) 0.0213(8) Uani 1 1 d .
H3 H 0.1401 0.709 0.6269 0.026 Uiso 1 1 calc R
C4 C 0.2056(3) 0.8347(3) 0.55283(18) 0.0202(8) Uani 1 1 d .
H4 H 0.1346 0.8432 0.5237 0.024 Uiso 1 1 calc R
C5 C 0.3308(4) 0.8961(3) 0.54696(19) 0.0205(8) Uani 1 1 d .
H5 H 0.3567 0.9521 0.5133 0.025 Uiso 1 1 calc R
C6 C 0.1717(4) 0.3423(4) 0.37983(19) 0.0235(8) Uani 1 1 d .
H6 H 0.1919 0.367 0.3374 0.028 Uiso 1 1 calc R
C7 C 0.2236(4) 0.2335(4) 0.41418(19) 0.0213(8) Uani 1 1 d .
H7 H 0.2832 0.1722 0.3981 0.026 Uiso 1 1 calc R
C8 C 0.1716(4) 0.2309(4) 0.4771(2) 0.0254(9) Uani 1 1 d .
H8 H 0.1918 0.1701 0.5103 0.031 Uiso 1 1 calc R
C9 C 0.0827(4) 0.3389(4) 0.4798(2) 0.0303(10) Uani 1 1 d .
H9 H 0.032 0.3601 0.5154 0.036 Uiso 1 1 calc R
C10 C 0.0828(4) 0.4093(4) 0.4206(2) 0.0273(9) Uani 1 1 d .
H10 H 0.034 0.4853 0.4101 0.033 Uiso 1 1 calc R
C11 C 0.1944(3) 0.7334(3) 0.37767(16) 0.0144(7) Uani 1 1 d .
H11 H 0.1173 0.7059 0.4018 0.017 Uiso 1 1 calc R
C12 C 0.1921(3) 0.8885(3) 0.37939(17) 0.0183(7) Uani 1 1 d .
H12A H 0.2093 0.9193 0.4238 0.022 Uiso 1 1 calc R
H12B H 0.2601 0.9235 0.352 0.022 Uiso 1 1 calc R
C13 C 0.0583(4) 0.9403(4) 0.35486(19) 0.0226(8) Uani 1 1 d .
H13A H -0.0086 0.9107 0.3843 0.027 Uiso 1 1 calc R
H13B H 0.0589 1.0375 0.3549 0.027 Uiso 1 1 calc R
C14 C 0.0252(4) 0.8900(4) 0.28593(19) 0.0238(8) Uani 1 1 d .
H14A H 0.0859 0.9286 0.2555 0.029 Uiso 1 1 calc R
H14B H -0.0624 0.919 0.273 0.029 Uiso 1 1 calc R
C15 C 0.0326(4) 0.7373(4) 0.28222(19) 0.0241(8) Uani 1 1 d .
H15A H 0.018 0.7088 0.2372 0.029 Uiso 1 1 calc R
H15B H -0.0357 0.6985 0.3083 0.029 Uiso 1 1 calc R
C16 C 0.1662(4) 0.6866(4) 0.30732(17) 0.0199(8) Uani 1 1 d .
H16A H 0.234 0.7198 0.2792 0.024 Uiso 1 1 calc R
H16B H 0.1677 0.5895 0.3057 0.024 Uiso 1 1 calc R
C17 C 0.4834(3) 0.6637(3) 0.37138(16) 0.0135(7) Uani 1 1 d .
H17 H 0.555 0.6338 0.4008 0.016 Uiso 1 1 calc R
C18 C 0.4893(4) 0.5691(4) 0.31226(19) 0.0233(8) Uani 1 1 d .
H18A H 0.4708 0.4782 0.326 0.028 Uiso 1 1 calc R
H18B H 0.4233 0.595 0.2796 0.028 Uiso 1 1 calc R
C19 C 0.6251(4) 0.5747(4) 0.28228(19) 0.0276(9) Uani 1 1 d .
H19A H 0.6896 0.5391 0.3134 0.033 Uiso 1 1 calc R
H19B H 0.6255 0.519 0.2434 0.033 Uiso 1 1 calc R
C20 C 0.6624(4) 0.7159(4) 0.26434(18) 0.0284(9) Uani 1 1 d .
H20A H 0.603 0.7483 0.23 0.034 Uiso 1 1 calc R
H20B H 0.7502 0.7161 0.2475 0.034 Uiso 1 1 calc R
C21 C 0.6573(4) 0.8091(4) 0.3228(2) 0.0303(9) Uani 1 1 d .
H21A H 0.6775 0.8997 0.3092 0.036 Uiso 1 1 calc R
H21B H 0.7225 0.782 0.3555 0.036 Uiso 1 1 calc R
C22 C 0.5208(4) 0.8062(4) 0.3526(2) 0.0255(8) Uani 1 1 d .
H22A H 0.5205 0.8629 0.3911 0.031 Uiso 1 1 calc R
H22B H 0.4566 0.8411 0.3211 0.031 Uiso 1 1 calc R

loop_
_atom_site_aniso_label
_atom_site_aniso_U_11
_atom_site_aniso_U_22
_atom_site_aniso_U_33
_atom_site_aniso_U_23
_atom_site_aniso_U_13
_atom_site_aniso_U_12
Mo1 0.01065(19) 0.00986(19) 0.01084(19) -0.00270(10) 0.00010(12) 0.00029(10)
Mo2 0.01024(19) 0.00917(19) 0.01108(19) -0.00151(9) -0.00020(12) -0.00104(10)
P1 0.0122(4) 0.0100(4) 0.0107(4) -0.0004(3) -0.0007(3) 0.0002(3)
O1 0.0150(12) 0.0133(11) 0.0120(11) -0.0007(9) 0.0016(9) 0.0008(9)
O2 0.0172(12) 0.0094(11) 0.0134(12) -0.0016(9) 0.0002(9) -0.0005(9)
C1 0.0176(18) 0.0176(17) 0.027(2) -0.0145(15) -0.0047(15) 0.0021(14)
C2 0.0253(19) 0.0202(17) 0.0166(17) -0.0108(14) -0.0011(15) 0.0046(15)
C3 0.0186(18) 0.0231(18) 0.0224(18) -0.0095(15) 0.0064(15) 0.0023(15)
C4 0.0154(17) 0.0204(18) 0.0246(19) -0.0101(15) -0.0015(14) 0.0073(14)
C5 0.0228(19) 0.0114(17) 0.0271(19) -0.0069(14) -0.0003(15) 0.0041(14)
C6 0.026(2) 0.024(2) 0.0196(19) -0.0037(15) -0.0089(15) -0.0091(15)
C7 0.0158(17) 0.0144(17) 0.034(2) -0.0136(15) -0.0004(15) -0.0046(14)
C8 0.032(2) 0.0169(18) 0.027(2) 0.0039(15) -0.0076(17) -0.0146(16)
C9 0.0175(19) 0.035(2) 0.039(2) -0.0215(18) 0.0133(17) -0.0138(17)
C10 0.0151(18) 0.0202(18) 0.046(2) -0.0078(18) -0.0135(17) -0.0013(15)
C11 0.0132(16) 0.0150(16) 0.0150(16) 0.0021(13) -0.0009(13) 0.0007(13)
C12 0.0192(18) 0.0161(18) 0.0195(17) -0.0013(14) -0.0050(14) 0.0016(14)
C13 0.025(2) 0.0163(18) 0.026(2) 0.0000(14) -0.0045(16) 0.0044(14)
C14 0.0229(19) 0.023(2) 0.025(2) 0.0058(16) -0.0096(15) 0.0011(16)
C15 0.025(2) 0.0240(19) 0.0225(19) 0.0005(15) -0.0114(16) 0.0000(16)
C16 0.0245(19) 0.0182(17) 0.0167(18) -0.0014(14) -0.0051(15) 0.0018(15)
C17 0.0143(16) 0.0136(17) 0.0126(16) 0.0000(12) 0.0025(13) 0.0007(13)
C18 0.0202(19) 0.029(2) 0.0209(19) -0.0086(15) 0.0037(15) -0.0041(15)
C19 0.022(2) 0.042(2) 0.0190(19) -0.0099(17) 0.0059(16) 0.0005(17)
C20 0.0160(18) 0.048(3) 0.0210(19) 0.0127(18) 0.0026(15) 0.0021(18)
C21 0.023(2) 0.026(2) 0.043(2) 0.0072(19) 0.0096(18) -0.0045(17)
C22 0.0204(19) 0.0177(18) 0.039(2) 0.0035(17) 0.0068(17) -0.0016(15)

loop_
_atom_type_symbol
_atom_type_description
_atom_type_scat_dispersion_real
_atom_type_scat_dispersion_imag
_atom_type_scat_source
C C 0.0033 0.0016 'International Tables Vol C Tables 4.2.6.8 and 6.1.1.4'
H H 0 0 'International Tables Vol C Tables 4.2.6.8 and 6.1.1.4'
Mo Mo -1.6832 0.6857 'International Tables Vol C Tables 4.2.6.8 and 6.1.1.4'
O O 0.0106 0.006 'International Tables Vol C Tables 4.2.6.8 and 6.1.1.4'
P P 0.1023 0.0942 'International Tables Vol C Tables 4.2.6.8 and 6.1.1.4'

loop_
_geom_angle_atom_site_label_1
_geom_angle_atom_site_label_2
_geom_angle_atom_site_label_3
_geom_angle
_geom_angle_site_symmetry_1
O2 Mo1 O1 102.48(9) .
O2 Mo1 C4 139.64(11) .
O1 Mo1 C4 112.32(12) .
O2 Mo1 P1 93.16(7) .
O1 Mo1 P1 102.78(7) .
C4 Mo1 P1 98.29(9) .
O2 Mo1 C3 133.72(11) .
O1 Mo1 C3 87.60(12) .
C4 Mo1 C3 34.59(13) .
P1 Mo1 C3 128.91(10) .
O2 Mo1 C5 105.45(11) .
O1 Mo1 C5 144.38(12) .
C4 Mo1 C5 34.84(13) .
P1 Mo1 C5 97.33(9) .
C3 Mo1 C5 57.05(13) .
O2 Mo1 C2 99.56(11) .
O1 Mo1 C2 97.46(11) .
C4 Mo1 C2 57.24(12) .
P1 Mo1 C2 153.13(9) .
C3 Mo1 C2 34.17(12) .
C5 Mo1 C2 56.53(13) .
O2 Mo1 C1 85.49(11) .
O1 Mo1 C1 129.99(11) .
C4 Mo1 C1 56.71(12) .
P1 Mo1 C1 126.28(10) .
C3 Mo1 C1 55.83(13) .
C5 Mo1 C1 33.90(12) .
C2 Mo1 C1 33.11(13) .
O2 Mo1 Mo2 95.17(7) .
O1 Mo1 Mo2 47.18(7) .
C4 Mo1 Mo2 123.31(9) .
P1 Mo1 Mo2 56.47(2) .
C3 Mo1 Mo2 122.30(9) .
C5 Mo1 Mo2 147.85(9) .
C2 Mo1 Mo2 144.11(9) .
C1 Mo1 Mo2 177.17(9) .
O2 Mo2 O1 103.13(9) 3_666
O2 Mo2 C10 138.67(12) 3_666
O1 Mo2 C10 113.36(12) .
O2 Mo2 C9 134.73(12) 3_666
O1 Mo2 C9 88.31(12) .
C10 Mo2 C9 34.53(15) .
O2 Mo2 P1 93.86(7) 3_666
O1 Mo2 P1 102.81(7) .
C10 Mo2 P1 96.27(11) .
C9 Mo2 P1 126.52(12) .
O2 Mo2 C6 104.31(12) 3_666
O1 Mo2 C6 144.82(12) .
C10 Mo2 C6 34.71(14) .
C9 Mo2 C6 56.65(14) .
P1 Mo2 C6 96.87(9) .
O2 Mo2 C8 100.44(12) 3_666
O1 Mo2 C8 97.24(12) .
C10 Mo2 C8 57.45(14) .
C9 Mo2 C8 34.29(14) .
P1 Mo2 C8 151.99(10) .
C6 Mo2 C8 56.37(13) .
O2 Mo2 C7 85.48(11) 3_666
O1 Mo2 C7 130.06(12) .
C10 Mo2 C7 56.46(13) .
C9 Mo2 C7 55.78(13) .
P1 Mo2 C7 125.90(10) .
C6 Mo2 C7 33.26(13) .
C8 Mo2 C7 33.47(13) .
O2 Mo2 Mo1 96.27(7) 3_666
O1 Mo2 Mo1 47.17(7) .
C10 Mo2 Mo1 122.53(10) .
C9 Mo2 Mo1 121.59(9) .
P1 Mo2 Mo1 56.51(2) .
C6 Mo2 Mo1 147.63(9) .
C8 Mo2 Mo1 143.56(10) .
C7 Mo2 Mo1 176.99(9) .
C17 P1 C11 109.91(15) .
C17 P1 Mo2 118.87(10) .
C11 P1 Mo2 116.59(11) .
C17 P1 Mo1 119.79(11) .
C11 P1 Mo1 119.07(11) .
Mo2 P1 Mo1 67.02(2) .
Mo1 O1 Mo2 85.65(9) .
Mo2 O2 Mo1 168.56(13) 3_666
C2 C1 C5 109.3(3) .
C2 C1 Mo1 72.69(19) .
C5 C1 Mo1 71.17(19) .
C2 C1 H1 125.4 .
C5 C1 H1 125.4 .
Mo1 C1 H1 122.4 .
C1 C2 C3 107.4(3) .
C1 C2 Mo1 74.2(2) .
C3 C2 Mo1 70.67(19) .
C1 C2 H2 126.3 .
C3 C2 H2 126.3 .
Mo1 C2 H2 120.6 .
C4 C3 C2 108.9(3) .
C4 C3 Mo1 71.9(2) .
C2 C3 Mo1 75.2(2) .
C4 C3 H3 125.6 .
C2 C3 H3 125.6 .
Mo1 C3 H3 119.2 .
C3 C4 C5 107.5(3) .
C3 C4 Mo1 73.5(2) .
C5 C4 Mo1 74.50(19) .
C3 C4 H4 126.3 .
C5 C4 H4 126.3 .
Mo1 C4 H4 117.7 .
C1 C5 C4 107.0(3) .
C1 C5 Mo1 74.9(2) .
C4 C5 Mo1 70.66(19) .
C1 C5 H5 126.5 .
C4 C5 H5 126.5 .
Mo1 C5 H5 119.8 .
C7 C6 C10 108.2(4) .
C7 C6 Mo2 75.5(2) .
C10 C6 Mo2 70.7(2) .
C7 C6 H6 125.9 .
C10 C6 H6 125.9 .
Mo2 C6 H6 119.6 .
C6 C7 C8 109.2(3) .
C6 C7 Mo2 71.2(2) .
C8 C7 Mo2 72.0(2) .
C6 C7 H7 125.4 .
C8 C7 H7 125.4 .
Mo2 C7 H7 123 .
C7 C8 C9 106.4(3) .
C7 C8 Mo2 74.5(2) .
C9 C8 Mo2 70.5(2) .
C7 C8 H8 126.8 .
C9 C8 H8 126.8 .
Mo2 C8 H8 120.1 .
C10 C9 C8 109.5(4) .
C10 C9 Mo2 72.2(2) .
C8 C9 Mo2 75.2(2) .
C10 C9 H9 125.3 .
C8 C9 H9 125.3 .
Mo2 C9 H9 119 .
C9 C10 C6 106.7(3) .
C9 C10 Mo2 73.2(2) .
C6 C10 Mo2 74.6(2) .
C9 C10 H10 126.6 .
C6 C10 H10 126.6 .
Mo2 C10 H10 117.7 .
C16 C11 C12 108.9(3) .
C16 C11 P1 115.0(2) .
C12 C11 P1 117.2(2) .
C16 C11 H11 104.8 .
C12 C11 H11 104.8 .
P1 C11 H11 104.8 .
C13 C12 C11 110.1(3) .
C13 C12 H12A 109.6 .
C11 C12 H12A 109.6 .
C13 C12 H12B 109.6 .
C11 C12 H12B 109.6 .
H12A C12 H12B 108.1 .
C14 C13 C12 111.3(3) .
C14 C13 H13A 109.4 .
C12 C13 H13A 109.4 .
C14 C13 H13B 109.4 .
C12 C13 H13B 109.4 .
H13A C13 H13B 108 .
C13 C14 C15 111.4(3) .
C13 C14 H14A 109.4 .
C15 C14 H14A 109.4 .
C13 C14 H14B 109.4 .
C15 C14 H14B 109.4 .
H14A C14 H14B 108 .
C14 C15 C16 111.0(3) .
C14 C15 H15A 109.4 .
C16 C15 H15A 109.4 .
C14 C15 H15B 109.4 .
C16 C15 H15B 109.4 .
H15A C15 H15B 108 .
C15 C16 C11 110.9(3) .
C15 C16 H16A 109.5 .
C11 C16 H16A 109.5 .
C15 C16 H16B 109.5 .
C11 C16 H16B 109.5 .
H16A C16 H16B 108.1 .
C22 C17 C18 111.1(3) .
C22 C17 P1 115.5(2) .
C18 C17 P1 115.2(2) .
C22 C17 H17 104.5 .
C18 C17 H17 104.5 .
P1 C17 H17 104.5 .
C19 C18 C17 110.3(3) .
C19 C18 H18A 109.6 .
C17 C18 H18A 109.6 .
C19 C18 H18B 109.6 .
C17 C18 H18B 109.6 .
H18A C18 H18B 108.1 .
C20 C19 C18 111.6(3) .
C20 C19 H19A 109.3 .
C18 C19 H19A 109.3 .
C20 C19 H19B 109.3 .
C18 C19 H19B 109.3 .
H19A C19 H19B 108 .
C19 C20 C21 111.6(3) .
C19 C20 H20A 109.3 .
C21 C20 H20A 109.3 .
C19 C20 H20B 109.3 .
C21 C20 H20B 109.3 .
H20A C20 H20B 108 .
C20 C21 C22 110.6(3) .
C20 C21 H21A 109.5 .
C22 C21 H21A 109.5 .
C20 C21 H21B 109.5 .
C22 C21 H21B 109.5 .
H21A C21 H21B 108.1 .
C17 C22 C21 110.7(3) .
C17 C22 H22A 109.5 .
C21 C22 H22A 109.5 .
C17 C22 H22B 109.5 .
C21 C22 H22B 109.5 .
H22A C22 H22B 108.1 .

loop_
_geom_bond_atom_site_label_1
_geom_bond_atom_site_label_2
_geom_bond_distance
_geom_bond_site_symmetry_2
Mo1 O2 1.904(2) .
Mo1 O1 1.921(2) .
Mo1 C4 2.356(3) .
Mo1 P1 2.3654(9) .
Mo1 C3 2.377(3) .
Mo1 C5 2.406(3) .
Mo1 C2 2.435(3) .
Mo1 C1 2.454(3) .
Mo1 Mo2 2.6112(4) .
Mo2 O2 1.894(2) 3_666
Mo2 O1 1.921(2) .
Mo2 C10 2.349(4) .
Mo2 C9 2.361(4) .
Mo2 P1 2.3642(8) .
Mo2 C6 2.399(3) .
Mo2 C8 2.422(3) .
Mo2 C7 2.454(3) .
P1 C17 1.846(3) .
P1 C11 1.867(3) .
O2 Mo2 1.894(2) 3_666
C1 C2 1.394(5) .
C1 C5 1.418(5) .
C1 H1 0.93 .
C2 C3 1.415(5) .
C2 H2 0.93 .
C3 C4 1.407(5) .
C3 H3 0.93 .
C4 C5 1.426(5) .
C4 H4 0.93 .
C5 H5 0.93 .
C6 C7 1.390(5) .
C6 C10 1.417(6) .
C6 H6 0.93 .
C7 C8 1.404(6) .
C7 H7 0.93 .
C8 C9 1.411(6) .
C8 H8 0.93 .
C9 C10 1.398(6) .
C9 H9 0.93 .
C10 H10 0.93 .
C11 C16 1.531(5) .
C11 C12 1.549(4) .
C11 H11 0.98 .
C12 C13 1.532(5) .
C12 H12A 0.97 .
C12 H12B 0.97 .
C13 C14 1.525(5) .
C13 H13A 0.97 .
C13 H13B 0.97 .
C14 C15 1.528(5) .
C14 H14A 0.97 .
C14 H14B 0.97 .
C15 C16 1.531(5) .
C15 H15A 0.97 .
C15 H15B 0.97 .
C16 H16A 0.97 .
C16 H16B 0.97 .
C17 C22 1.524(5) .
C17 C18 1.536(5) .
C17 H17 0.98 .
C18 C19 1.533(5) .
C18 H18A 0.97 .
C18 H18B 0.97 .
C19 C20 1.508(6) .
C19 H19A 0.97 .
C19 H19B 0.97 .
C20 C21 1.516(6) .
C20 H20A 0.97 .
C20 H20B 0.97 .
C21 C22 1.538(5) .
C21 H21A 0.97 .
C21 H21B 0.97 .
C22 H22A 0.97 .
C22 H22B 0.97 .
